data_7032566
loop_
_publ_author_name
'Bowers, Edith V.'
'Murphy, Geoffrey S.'
'Till, Stephanie N.'
'VandenBussche, Christopher J.'
'Yaroschak, Melissa M.'
'Pike, Robert D.'
'Butcher, Raymond J.'
'Bebout, Deborah C.'

_publ_section_title
;
 Bis-tetradentate complexes of Cd(ii) and Hg(ii) with N8 coordination:
 structural and NMR comparisons.
;
_journal_issue 43
_journal_name_full 'Dalton transactions (Cambridge, England : 2003)'
_journal_page_first 16475
_journal_page_last 16485
_journal_paper_doi 10.1039/c4dt02435d
_journal_volume 43
_journal_year 2014
_chemical_formula_moiety 'C30 H42 Cd N14, 2(Cl O4)'
_chemical_formula_sum 'C30 H42 Cd Cl2 N14 O8'
_chemical_formula_weight 910.07
_chemical_name_systematic bis(tris((1-Methylimidazol-2-yl)methyl)amine-N,N',N'',N''')-cadmium(ii)diperchlorate
_space_group_crystal_system monoclinic
_space_group_IT_number 14
_space_group_name_Hall '-P 2ybc'
_space_group_name_H-M_alt 'P 1 21/c 1'
_symmetry_space_group_name_Hall '-P 2ybc'
_symmetry_space_group_name_H-M 'P 1 21/c 1'
_atom_sites_solution_hydrogens geom
_audit_creation_method SHELXL-2014/5
_cell_angle_alpha 90
_cell_angle_beta 109.2041(6)
_cell_angle_gamma 90
_cell_formula_units_Z 2
_cell_length_a 12.1411(2)
_cell_length_b 13.5194(2)
_cell_length_c 12.3562(2)
_cell_measurement_reflns_used 9914
_cell_measurement_temperature 100(2)
_cell_measurement_theta_max 69.39
_cell_measurement_theta_min 3.86
_cell_volume 1915.29(5)
_computing_cell_refinement 'SAINTPLUS (Bruker AXS, 2004)'
_computing_data_collection 'APEX2 (Bruker AXS, 2004)'
_computing_data_reduction SAINTPLUS
_computing_molecular_graphics 'SHELXLE (Hubschle, 2011)'
_computing_publication_material 'Mercury 3.3 (CCDC, 2014)'
_computing_structure_refinement 'SHELXL-2014/5 (Sheldrick, 2014)'
_computing_structure_solution 'SHELXS97 (Sheldrick, 1997)'
_diffrn_ambient_temperature 100(2)
_diffrn_measured_fraction_theta_full 0.972
_diffrn_measured_fraction_theta_max 0.985
_diffrn_measurement_device_type 'Bruker SMART APEX II CCD'
_diffrn_measurement_method '\w and \y'
_diffrn_radiation_monochromator graphite
_diffrn_radiation_type CuK\a
_diffrn_radiation_wavelength 1.54178
_diffrn_reflns_av_R_equivalents 0.0306
_diffrn_reflns_av_unetI/netI 0.0176
_diffrn_reflns_Laue_measured_fraction_full 0.972
_diffrn_reflns_Laue_measured_fraction_max 0.985
_diffrn_reflns_limit_h_max 14
_diffrn_reflns_limit_h_min -14
_diffrn_reflns_limit_k_max 16
_diffrn_reflns_limit_k_min -14
_diffrn_reflns_limit_l_max 14
_diffrn_reflns_limit_l_min -14
_diffrn_reflns_number 21803
_diffrn_reflns_point_group_measured_fraction_full 0.972
_diffrn_reflns_point_group_measured_fraction_max 0.985
_diffrn_reflns_theta_full 67.679
_diffrn_reflns_theta_max 66.970
_diffrn_reflns_theta_min 3.855
_exptl_absorpt_coefficient_mu 6.428
_exptl_absorpt_correction_T_max 0.4770
_exptl_absorpt_correction_T_min 0.2195
_exptl_absorpt_correction_type numerical
_exptl_absorpt_process_details 'SADABS (Sheldrick, 2004)'
_exptl_crystal_colour colorless
_exptl_crystal_density_diffrn 1.578
_exptl_crystal_description block
_exptl_crystal_F_000 932
_exptl_crystal_recrystallization_method 'Re-crystallisation from solvent: acetonitrile/toluene'
_exptl_crystal_size_max 0.342
_exptl_crystal_size_mid 0.236
_exptl_crystal_size_min 0.226
_refine_diff_density_max 0.280
_refine_diff_density_min -0.517
_refine_diff_density_rms 0.068
_refine_ls_extinction_method none
_refine_ls_goodness_of_fit_ref 1.004
_refine_ls_hydrogen_treatment constr
_refine_ls_matrix_type full
_refine_ls_number_parameters 253
_refine_ls_number_reflns 3368
_refine_ls_number_restraints 0
_refine_ls_restrained_S_all 1.004
_refine_ls_R_factor_all 0.0222
_refine_ls_R_factor_gt 0.0218
_refine_ls_shift/su_max 0.000
_refine_ls_shift/su_mean 0.000
_refine_ls_structure_factor_coef Fsqd
_refine_ls_weighting_details 'w=1/[\s^2^(Fo^2^)+(0.0318P)^2^+2.0193P] where P=(Fo^2^+2Fc^2^)/3'
_refine_ls_weighting_scheme calc
_refine_ls_wR_factor_gt 0.0569
_refine_ls_wR_factor_ref 0.0573
_reflns_Friedel_coverage 0.000
_reflns_number_gt 3306
_reflns_number_total 3368
_reflns_threshold_expression 'I > 2\s(I)'
_cod_data_source_file c4dt02435d2.cif
_cod_data_source_block P21onc
_cod_depositor_comments 'Adding full bibliography for 7032566--7032570.cif.'
_cod_database_code 7032566
_shelx_space_group_comment
;
The symmetry employed for this shelxl refinement is uniquely defined
by the following loop, which should always be used as a source of
symmetry information in preference to the above space-group names.
They are only intended as comments.
;
_shelx_estimated_absorpt_t_min 0.217
_shelx_estimated_absorpt_t_max 0.324
_shelxl_version_number 2014/5

loop_
_space_group_symop_operation_xyz
'x, y, z'
'-x, y+1/2, -z+1/2'
'-x, -y, -z'
'x, -y-1/2, z-1/2'

loop_
_atom_site_label
_atom_site_type_symbol
_atom_site_fract_x
_atom_site_fract_y
_atom_site_fract_z
_atom_site_U_iso_or_equiv
_atom_site_adp_type
_atom_site_occupancy
_atom_site_site_symmetry_order
_atom_site_calc_flag
_atom_site_refinement_flags_posn
_atom_site_refinement_flags_adp
_atom_site_refinement_flags_occupancy
Cd1 Cd 0.0000 0.5000 0.5000 0.00781(7) Uani 1 2 d S . P
N1 N 0.24685(13) 0.44801(11) 0.53360(13) 0.0114(3) Uani 1 1 d . . .
N2 N 0.07698(13) 0.52698(12) 0.34392(13) 0.0125(3) Uani 1 1 d . . .
N3 N 0.20331(14) 0.58063(11) 0.26316(14) 0.0163(3) Uani 1 1 d . . .
N4 N 0.14778(13) 0.57690(11) 0.65074(13) 0.0115(3) Uani 1 1 d . . .
N5 N 0.30636(13) 0.58751(11) 0.80196(13) 0.0137(3) Uani 1 1 d . . .
N6 N 0.06386(13) 0.33273(11) 0.54863(13) 0.0118(3) Uani 1 1 d . . .
N7 N 0.16254(13) 0.19359(11) 0.56267(13) 0.0133(3) Uani 1 1 d . . .
C1 C 0.28687(16) 0.51775(14) 0.46491(17) 0.0134(4) Uani 1 1 d . . .
H1A H 0.3517 0.4896 0.4459 0.016 Uiso 1 1 calc R U .
H1B H 0.3133 0.5782 0.5079 0.016 Uiso 1 1 calc R U .
C2 C 0.18874(16) 0.54002(13) 0.35787(15) 0.0118(4) Uani 1 1 d . . .
C3 C 0.01714(17) 0.56087(14) 0.23505(16) 0.0155(4) Uani 1 1 d . . .
H3 H -0.0636 0.5608 0.2014 0.019 Uiso 1 1 calc R U .
C4 C 0.09379(18) 0.59440(14) 0.18442(16) 0.0189(4) Uani 1 1 d . . .
H4 H 0.0759 0.6212 0.1114 0.023 Uiso 1 1 calc R U .
C5 C 0.31452(19) 0.60883(16) 0.2502(2) 0.0260(5) Uani 1 1 d . . .
H5A H 0.3003 0.6454 0.1803 0.039 Uiso 1 1 calc R U .
H5B H 0.3586 0.5504 0.2478 0.039 Uiso 1 1 calc R U .
H5C H 0.3577 0.6492 0.3139 0.039 Uiso 1 1 calc R U .
C6 C 0.30797(15) 0.45869(14) 0.65588(15) 0.0137(4) Uani 1 1 d . . .
H6A H 0.3898 0.4726 0.6693 0.016 Uiso 1 1 calc R U .
H6B H 0.3025 0.3977 0.6952 0.016 Uiso 1 1 calc R U .
C7 C 0.25387(15) 0.54172(13) 0.70093(15) 0.0113(4) Uani 1 1 d . . .
C8 C 0.13173(16) 0.64876(14) 0.72359(16) 0.0156(4) Uani 1 1 d . . .
H8 H 0.0645 0.6865 0.7104 0.019 Uiso 1 1 calc R U .
C9 C 0.22862(17) 0.65595(14) 0.81715(16) 0.0167(4) Uani 1 1 d . . .
H9 H 0.2403 0.6985 0.8791 0.020 Uiso 1 1 calc R U .
C10 C 0.42323(17) 0.56720(15) 0.88082(17) 0.0213(4) Uani 1 1 d . . .
H10A H 0.4359 0.6041 0.9502 0.032 Uiso 1 1 calc R U .
H10B H 0.4800 0.5863 0.8459 0.032 Uiso 1 1 calc R U .
H10C H 0.4308 0.4978 0.8982 0.032 Uiso 1 1 calc R U .
C11 C 0.24363(15) 0.34561(13) 0.49447(16) 0.0126(4) Uani 1 1 d . . .
H11A H 0.3201 0.3155 0.5263 0.015 Uiso 1 1 calc R U .
H11B H 0.2210 0.3435 0.4115 0.015 Uiso 1 1 calc R U .
C12 C 0.15642(15) 0.29089(13) 0.53412(14) 0.0110(3) Uani 1 1 d . . .
C13 C 0.00865(16) 0.25958(14) 0.58864(16) 0.0148(4) Uani 1 1 d . . .
H13 H -0.0596 0.2679 0.6062 0.018 Uiso 1 1 calc R U .
C14 C 0.06860(16) 0.17346(14) 0.59871(16) 0.0160(4) Uani 1 1 d . . .
H14 H 0.0502 0.1131 0.6246 0.019 Uiso 1 1 calc R U .
C15 C 0.25142(17) 0.12204(14) 0.55890(18) 0.0195(4) Uani 1 1 d . . .
H15A H 0.2148 0.0602 0.5294 0.029 Uiso 1 1 calc R U .
H15B H 0.3054 0.1123 0.6348 0.029 Uiso 1 1 calc R U .
H15C H 0.2925 0.1466 0.5100 0.029 Uiso 1 1 calc R U .
Cl1 Cl 0.47945(4) 0.26757(3) 0.34836(4) 0.01418(10) Uani 1 1 d . . .
O1 O 0.40134(13) 0.20410(11) 0.38296(13) 0.0247(3) Uani 1 1 d . . .
O2 O 0.59676(12) 0.25422(11) 0.42635(12) 0.0241(3) Uani 1 1 d . . .
O3 O 0.47467(12) 0.24192(10) 0.23359(11) 0.0199(3) Uani 1 1 d . . .
O4 O 0.44539(13) 0.36971(10) 0.35074(13) 0.0251(3) Uani 1 1 d . . .

loop_
_atom_site_aniso_label
_atom_site_aniso_U_11
_atom_site_aniso_U_22
_atom_site_aniso_U_33
_atom_site_aniso_U_23
_atom_site_aniso_U_13
_atom_site_aniso_U_12
Cd1 0.00706(10) 0.00768(10) 0.00854(10) 0.00022(6) 0.00238(7) -0.00005(5)
N1 0.0115(7) 0.0093(7) 0.0139(7) -0.0006(6) 0.0048(6) 0.0000(6)
N2 0.0132(8) 0.0109(7) 0.0146(8) 0.0010(6) 0.0062(6) 0.0007(6)
N3 0.0220(8) 0.0115(8) 0.0204(8) 0.0016(6) 0.0139(7) -0.0018(6)
N4 0.0091(7) 0.0120(7) 0.0127(7) -0.0019(6) 0.0023(6) 0.0002(6)
N5 0.0121(7) 0.0128(7) 0.0126(7) -0.0014(6) -0.0007(6) -0.0004(6)
N6 0.0111(7) 0.0102(7) 0.0143(7) 0.0011(6) 0.0042(6) 0.0009(6)
N7 0.0140(7) 0.0085(7) 0.0166(8) 0.0006(6) 0.0040(6) 0.0013(6)
C1 0.0122(9) 0.0107(8) 0.0197(10) -0.0019(8) 0.0084(8) -0.0022(7)
C2 0.0165(9) 0.0063(8) 0.0160(9) -0.0020(7) 0.0100(7) -0.0014(7)
C3 0.0177(9) 0.0131(9) 0.0144(9) -0.0002(7) 0.0035(7) 0.0009(7)
C4 0.0298(11) 0.0138(9) 0.0141(9) 0.0021(8) 0.0086(8) 0.0004(8)
C5 0.0292(11) 0.0233(11) 0.0349(12) 0.0032(9) 0.0234(10) -0.0065(9)
C6 0.0102(8) 0.0145(9) 0.0147(9) -0.0002(7) 0.0017(7) 0.0037(7)
C7 0.0108(8) 0.0095(9) 0.0131(8) 0.0013(7) 0.0030(7) -0.0012(7)
C8 0.0144(9) 0.0134(9) 0.0189(9) -0.0036(8) 0.0053(7) 0.0017(7)
C9 0.0193(9) 0.0134(9) 0.0169(9) -0.0050(7) 0.0054(8) -0.0005(7)
C10 0.0161(10) 0.0212(10) 0.0181(10) -0.0003(8) -0.0058(8) 0.0027(8)
C11 0.0128(8) 0.0097(8) 0.0163(9) -0.0012(7) 0.0062(7) 0.0015(7)
C12 0.0119(8) 0.0099(8) 0.0095(8) -0.0009(7) 0.0012(7) -0.0001(7)
C13 0.0138(9) 0.0141(9) 0.0174(9) 0.0007(7) 0.0066(7) -0.0027(7)
C14 0.0183(9) 0.0128(9) 0.0180(9) 0.0023(7) 0.0076(8) -0.0029(7)
C15 0.0177(9) 0.0105(9) 0.0294(11) 0.0002(8) 0.0064(8) 0.0042(7)
Cl1 0.0165(2) 0.0110(2) 0.0161(2) -0.00189(16) 0.00672(17) 0.00131(16)
O1 0.0290(8) 0.0212(7) 0.0308(8) -0.0017(6) 0.0191(7) -0.0044(6)
O2 0.0208(7) 0.0246(7) 0.0218(7) -0.0023(6) 0.0000(6) 0.0014(6)
O3 0.0229(7) 0.0217(7) 0.0159(7) -0.0030(6) 0.0076(6) 0.0007(6)
O4 0.0325(8) 0.0114(7) 0.0338(8) -0.0020(6) 0.0141(7) 0.0063(6)

loop_
_atom_type_symbol
_atom_type_description
_atom_type_scat_dispersion_real
_atom_type_scat_dispersion_imag
_atom_type_scat_source
C C 0.0181 0.0091 'International Tables Vol C Tables 4.2.6.8 and 6.1.1.4'
H H 0.0000 0.0000 'International Tables Vol C Tables 4.2.6.8 and 6.1.1.4'
N N 0.0311 0.0180 'International Tables Vol C Tables 4.2.6.8 and 6.1.1.4'
O O 0.0492 0.0322 'International Tables Vol C Tables 4.2.6.8 and 6.1.1.4'
Cl Cl 0.3639 0.7018 'International Tables Vol C Tables 4.2.6.8 and 6.1.1.4'
Cd Cd 0.1185 4.6533 'International Tables Vol C Tables 4.2.6.8 and 6.1.1.4'

loop_
_geom_angle_atom_site_label_1
_geom_angle_atom_site_label_2
_geom_angle_atom_site_label_3
_geom_angle
_geom_angle_site_symmetry_1
_geom_angle_site_symmetry_3
N4 Cd1 N4 180.0 3_566 .
N4 Cd1 N6 96.79(5) 3_566 3_566
N4 Cd1 N6 83.21(5) . 3_566
N4 Cd1 N6 83.21(5) 3_566 .
N4 Cd1 N6 96.79(5) . .
N6 Cd1 N6 180.0 3_566 .
N4 Cd1 N2 99.73(5) 3_566 3_566
N4 Cd1 N2 80.27(5) . 3_566
N6 Cd1 N2 99.38(5) 3_566 3_566
N6 Cd1 N2 80.62(5) . 3_566
N4 Cd1 N2 80.27(5) 3_566 .
N4 Cd1 N2 99.73(5) . .
N6 Cd1 N2 80.62(5) 3_566 .
N6 Cd1 N2 99.38(5) . .
N2 Cd1 N2 180.0 3_566 .
N4 Cd1 N1 118.43(5) 3_566 .
N4 Cd1 N1 61.57(5) . .
N6 Cd1 N1 119.04(5) 3_566 .
N6 Cd1 N1 60.96(5) . .
N2 Cd1 N1 119.13(5) 3_566 .
N2 Cd1 N1 60.86(5) . .
C6 N1 C1 112.79(15) . .
C6 N1 C11 112.72(14) . .
C1 N1 C11 113.46(14) . .
C6 N1 Cd1 105.55(10) . .
C1 N1 Cd1 106.27(10) . .
C11 N1 Cd1 105.17(10) . .
C2 N2 C3 105.74(15) . .
C2 N2 Cd1 124.22(12) . .
C3 N2 Cd1 127.34(12) . .
C2 N3 C4 107.13(15) . .
C2 N3 C5 126.00(17) . .
C4 N3 C5 126.80(17) . .
C7 N4 C8 105.79(15) . .
C7 N4 Cd1 125.65(12) . .
C8 N4 Cd1 126.20(12) . .
C7 N5 C9 107.31(15) . .
C7 N5 C10 126.19(16) . .
C9 N5 C10 126.49(16) . .
C12 N6 C13 106.12(15) . .
C12 N6 Cd1 126.00(12) . .
C13 N6 Cd1 127.72(12) . .
C12 N7 C14 107.11(15) . .
C12 N7 C15 127.66(16) . .
C14 N7 C15 125.22(16) . .
N1 C1 C2 109.01(15) . .
N1 C1 H1A 109.9 . .
C2 C1 H1A 109.9 . .
N1 C1 H1B 109.9 . .
C2 C1 H1B 109.9 . .
H1A C1 H1B 108.3 . .
N2 C2 N3 111.17(16) . .
N2 C2 C1 125.10(16) . .
N3 C2 C1 123.67(16) . .
C4 C3 N2 109.82(17) . .
C4 C3 H3 125.1 . .
N2 C3 H3 125.1 . .
C3 C4 N3 106.13(16) . .
C3 C4 H4 126.9 . .
N3 C4 H4 126.9 . .
N3 C5 H5A 109.5 . .
N3 C5 H5B 109.5 . .
H5A C5 H5B 109.5 . .
N3 C5 H5C 109.5 . .
H5A C5 H5C 109.5 . .
H5B C5 H5C 109.5 . .
N1 C6 C7 108.92(14) . .
N1 C6 H6A 109.9 . .
C7 C6 H6A 109.9 . .
N1 C6 H6B 109.9 . .
C7 C6 H6B 109.9 . .
H6A C6 H6B 108.3 . .
N4 C7 N5 111.08(16) . .
N4 C7 C6 125.07(16) . .
N5 C7 C6 123.78(16) . .
C9 C8 N4 109.74(16) . .
C9 C8 H8 125.1 . .
N4 C8 H8 125.1 . .
C8 C9 N5 106.08(16) . .
C8 C9 H9 127.0 . .
N5 C9 H9 127.0 . .
N5 C10 H10A 109.5 . .
N5 C10 H10B 109.5 . .
H10A C10 H10B 109.5 . .
N5 C10 H10C 109.5 . .
H10A C10 H10C 109.5 . .
H10B C10 H10C 109.5 . .
N1 C11 C12 107.68(14) . .
N1 C11 H11A 110.2 . .
C12 C11 H11A 110.2 . .
N1 C11 H11B 110.2 . .
C12 C11 H11B 110.2 . .
H11A C11 H11B 108.5 . .
N6 C12 N7 110.84(16) . .
N6 C12 C11 123.79(16) . .
N7 C12 C11 125.35(16) . .
C14 C13 N6 109.87(16) . .
C14 C13 H13 125.1 . .
N6 C13 H13 125.1 . .
C13 C14 N7 106.05(16) . .
C13 C14 H14 127.0 . .
N7 C14 H14 127.0 . .
N7 C15 H15A 109.5 . .
N7 C15 H15B 109.5 . .
H15A C15 H15B 109.5 . .
N7 C15 H15C 109.5 . .
H15A C15 H15C 109.5 . .
H15B C15 H15C 109.5 . .
O3 Cl1 O1 109.29(9) . .
O3 Cl1 O2 109.75(8) . .
O1 Cl1 O2 109.13(9) . .
O3 Cl1 O4 109.31(9) . .
O1 Cl1 O4 109.98(9) . .
O2 Cl1 O4 109.38(9) . .

loop_
_geom_bond_atom_site_label_1
_geom_bond_atom_site_label_2
_geom_bond_distance
_geom_bond_site_symmetry_2
Cd1 N4 2.3602(15) 3_566
Cd1 N4 2.3602(15) .
Cd1 N6 2.4019(15) 3_566
Cd1 N6 2.4020(15) .
Cd1 N2 2.4313(15) 3_566
Cd1 N2 2.4313(15) .
Cd1 N1 2.9715(14) .
N1 C6 1.455(2) .
N1 C1 1.455(2) .
N1 C11 1.463(2) .
N2 C2 1.322(2) .
N2 C3 1.380(2) .
N3 C2 1.356(2) .
N3 C4 1.378(3) .
N3 C5 1.462(2) .
N4 C7 1.321(2) .
N4 C8 1.381(2) .
N5 C7 1.351(2) .
N5 C9 1.378(2) .
N5 C10 1.459(2) .
N6 C12 1.322(2) .
N6 C13 1.375(2) .
N7 C12 1.358(2) .
N7 C14 1.381(2) .
N7 C15 1.461(2) .
C1 C2 1.491(3) .
C1 H1A 0.9700 .
C1 H1B 0.9700 .
C3 C4 1.359(3) .
C3 H3 0.9300 .
C4 H4 0.9300 .
C5 H5A 0.9600 .
C5 H5B 0.9600 .
C5 H5C 0.9600 .
C6 C7 1.497(2) .
C6 H6A 0.9700 .
C6 H6B 0.9700 .
C8 C9 1.355(3) .
C8 H8 0.9300 .
C9 H9 0.9300 .
C10 H10A 0.9600 .
C10 H10B 0.9600 .
C10 H10C 0.9600 .
C11 C12 1.500(2) .
C11 H11A 0.9700 .
C11 H11B 0.9700 .
C13 C14 1.357(3) .
C13 H13 0.9300 .
C14 H14 0.9300 .
C15 H15A 0.9600 .
C15 H15B 0.9600 .
C15 H15C 0.9600 .
Cl1 O3 1.4424(13) .
Cl1 O1 1.4441(14) .
Cl1 O2 1.4445(14) .
Cl1 O4 1.4446(14) .

loop_
_geom_torsion_atom_site_label_1
_geom_torsion_atom_site_label_2
_geom_torsion_atom_site_label_3
_geom_torsion_atom_site_label_4
_geom_torsion
C6 N1 C1 C2 -150.80(15)
C11 N1 C1 C2 79.47(18)
Cd1 N1 C1 C2 -35.60(16)
C3 N2 C2 N3 0.0(2)
Cd1 N2 C2 N3 -162.54(12)
C3 N2 C2 C1 177.39(17)
Cd1 N2 C2 C1 14.9(2)
C4 N3 C2 N2 0.2(2)
C5 N3 C2 N2 177.37(17)
C4 N3 C2 C1 -177.27(17)
C5 N3 C2 C1 -0.1(3)
N1 C1 C2 N2 20.8(2)
N1 C1 C2 N3 -162.10(16)
C2 N2 C3 C4 -0.2(2)
Cd1 N2 C3 C4 161.64(13)
N2 C3 C4 N3 0.3(2)
C2 N3 C4 C3 -0.3(2)
C5 N3 C4 C3 -177.44(18)
C1 N1 C6 C7 81.89(18)
C11 N1 C6 C7 -148.00(15)
Cd1 N1 C6 C7 -33.73(15)
C8 N4 C7 N5 -0.1(2)
Cd1 N4 C7 N5 -163.41(11)
C8 N4 C7 C6 177.10(17)
Cd1 N4 C7 C6 13.8(3)
C9 N5 C7 N4 0.2(2)
C10 N5 C7 N4 179.51(17)
C9 N5 C7 C6 -177.04(17)
C10 N5 C7 C6 2.3(3)
N1 C6 C7 N4 20.8(2)
N1 C6 C7 N5 -162.39(16)
C7 N4 C8 C9 -0.1(2)
Cd1 N4 C8 C9 163.15(13)
N4 C8 C9 N5 0.2(2)
C7 N5 C9 C8 -0.2(2)
C10 N5 C9 C8 -179.53(18)
C6 N1 C11 C12 74.56(18)
C1 N1 C11 C12 -155.67(15)
Cd1 N1 C11 C12 -39.94(14)
C13 N6 C12 N7 0.3(2)
Cd1 N6 C12 N7 -175.45(11)
C13 N6 C12 C11 -178.12(16)
Cd1 N6 C12 C11 6.1(2)
C14 N7 C12 N6 -0.8(2)
C15 N7 C12 N6 -179.82(17)
C14 N7 C12 C11 177.64(16)
C15 N7 C12 C11 -1.4(3)
N1 C11 C12 N6 29.8(2)
N1 C11 C12 N7 -148.45(16)
C12 N6 C13 C14 0.3(2)
Cd1 N6 C13 C14 175.94(12)
N6 C13 C14 N7 -0.7(2)
C12 N7 C14 C13 0.9(2)
C15 N7 C14 C13 179.97(17)
